data_4080139
loop_
_publ_author_name
'Kaneko, Hiroshi'
'Dietrich, H. Martin'
'Sch\"adle, Christoph'
'Maichle-M\"ossmer, C\"acilia'
'Tsurugi, Hayato'
'T\"ornroos, Karl W.'
'Mashima, Kazushi'
'Anwander, Reiner'

_publ_section_title
;
 Synthesis of Rare-Earth-Metal Iminopyrrolyl Complexes from Alkyl
 Precursors: Ln\\rightarrow Al N-Ancillary Ligand Transfer
;
_journal_issue 5
_journal_name_full Organometallics
_journal_page_first 1199
_journal_paper_doi 10.1021/om301002n
_journal_volume 32
_journal_year 2013
_chemical_formula_moiety 'C44 H57 N4 Y, 0.5(C6 H14)'
_chemical_formula_sum 'C47 H64 N4 Y'
_chemical_formula_weight 773.93
_chemical_name_systematic
; 
 ? 
;
_space_group_IT_number 14
_symmetry_cell_setting monoclinic
_symmetry_space_group_name_Hall '-P 2ybc'
_symmetry_space_group_name_H-M 'P 1 21/c 1'
_atom_sites_solution_hydrogens geom
_atom_sites_solution_primary direct
_atom_sites_solution_secondary difmap
_audit_creation_method SHELXL-97
_cell_angle_alpha 90.00
_cell_angle_beta 93.6850(10)
_cell_angle_gamma 90.00
_cell_formula_units_Z 4
_cell_length_a 15.4304(7)
_cell_length_b 13.3008(6)
_cell_length_c 20.8582(10)
_cell_measurement_reflns_used 13885
_cell_measurement_temperature 100(2)
_cell_measurement_theta_max 25.69
_cell_measurement_theta_min 2.28
_cell_volume 4272.0(3)
_computing_cell_refinement
;
Bruker (2004). SAINT, version 6.45a, Bruker AXS Inc., Madison, 
Wisconsin, USA.
;
_computing_data_collection
;
Bruker (1999). SMART, version 5.054, Bruker AXS Inc., Madison, 
Wisconsin, USA.
;
_computing_data_reduction
;
Bruker (2004). SAINT, version 6.45a, Bruker AXS Inc., Madison, 
Wisconsin, USA.
;
_computing_molecular_graphics
;
Farrugia, L. J. (1999). ORTEP3 for Windows. Version 1.05. University 
of Glasgow, Scotland.
;
_computing_publication_material
;
Bruker AXS (2003). SHELXTL. Version 6.14. Bruker AXS Inc., Madison, 
Wisconsin, USA.
;
_computing_structure_refinement
;
Sheldrick, G. M. (2008). Acta Crystallographica, A64, 112-122.
;
_computing_structure_solution
;     
Sheldrick, G. M. (2008). Acta Crystallographica, A64, 112-122.
;
_diffrn_ambient_temperature 100(2)
_diffrn_detector_area_resol_mean '48 \um'
_diffrn_measured_fraction_theta_full 0.999
_diffrn_measured_fraction_theta_max 0.999
_diffrn_measurement_device_type 'Bruker-AXS SMART 2K CCD'
_diffrn_measurement_method 'omega scans'
_diffrn_radiation_monochromator graphite
_diffrn_radiation_source 'normal-focus sealed tube'
_diffrn_radiation_type MoK\a
_diffrn_radiation_wavelength 0.71073
_diffrn_reflns_av_R_equivalents 0.0561
_diffrn_reflns_av_sigmaI/netI 0.0356
_diffrn_reflns_limit_h_max 18
_diffrn_reflns_limit_h_min -18
_diffrn_reflns_limit_k_max 16
_diffrn_reflns_limit_k_min -16
_diffrn_reflns_limit_l_max 25
_diffrn_reflns_limit_l_min -25
_diffrn_reflns_number 51717
_diffrn_reflns_theta_full 25.69
_diffrn_reflns_theta_max 25.69
_diffrn_reflns_theta_min 1.32
_diffrn_standards_decay_% 0
_diffrn_standards_interval_count 1
_diffrn_standards_interval_time 28h
_exptl_absorpt_coefficient_mu 1.401
_exptl_absorpt_correction_T_max 0.9022
_exptl_absorpt_correction_T_min 0.5974
_exptl_absorpt_correction_type numerical
_exptl_absorpt_process_details
;
Bruker AXS (2003). SHELXTL. Version 6.14. 
Bruker AXS Inc., Madison, Wisconsin, USA. 
;
_exptl_crystal_colour colourless
_exptl_crystal_density_diffrn 1.203
_exptl_crystal_density_method 'not measured'
_exptl_crystal_description prism
_exptl_crystal_F_000 1652
_exptl_crystal_size_max 0.41
_exptl_crystal_size_mid 0.15
_exptl_crystal_size_min 0.08
_refine_diff_density_max 0.888
_refine_diff_density_min -0.580
_refine_diff_density_rms 0.067
_refine_ls_extinction_method none
_refine_ls_goodness_of_fit_ref 1.094
_refine_ls_hydrogen_treatment constr
_refine_ls_matrix_type full
_refine_ls_number_parameters 481
_refine_ls_number_reflns 8121
_refine_ls_number_restraints 0
_refine_ls_restrained_S_all 1.094
_refine_ls_R_factor_all 0.0645
_refine_ls_R_factor_gt 0.0481
_refine_ls_shift/su_max 0.001
_refine_ls_shift/su_mean 0.000
_refine_ls_structure_factor_coef Fsqd
_refine_ls_weighting_details 'calc w=1/[\s^2^(Fo^2^)+(0.0347P)^2^+7.5665P] where P=(Fo^2^+2Fc^2^)/3'
_refine_ls_weighting_scheme calc
_refine_ls_wR_factor_gt 0.1043
_refine_ls_wR_factor_ref 0.1118
_reflns_number_gt 6630
_reflns_number_total 8121
_reflns_threshold_expression I>2\s(I)
_cod_data_source_file om301002n_si_001.cif
_cod_data_source_block Compound3
_cod_original_sg_symbol_H-M 'P 21/c'
_cod_database_code 4080139

loop_
_symmetry_equiv_pos_as_xyz
'x, y, z'
'-x, y+1/2, -z+1/2'
'-x, -y, -z'
'x, -y-1/2, z-1/2'

loop_
_atom_site_label
_atom_site_type_symbol
_atom_site_fract_x
_atom_site_fract_y
_atom_site_fract_z
_atom_site_U_iso_or_equiv
_atom_site_adp_type
_atom_site_occupancy
_atom_site_symmetry_multiplicity
_atom_site_calc_flag
_atom_site_refinement_flags
Y1 Y 0.696223(18) 0.68827(2) 0.188980(14) 0.02021(9) Uani 1 1 d .
N1 N 0.69607(16) 0.85718(19) 0.15176(12) 0.0245(6) Uani 1 1 d .
C1 C 0.6435(2) 0.9381(2) 0.14673(16) 0.0297(7) Uani 1 1 d .
H1 H 0.5824 0.9356 0.1501 0.036 Uiso 1 1 calc R
C2 C 0.6895(2) 1.0256(3) 0.13605(18) 0.0390(9) Uani 1 1 d .
H2 H 0.6663 1.0916 0.1314 0.047 Uiso 1 1 calc R
N2 N 0.84530(16) 0.73282(19) 0.16004(12) 0.0244(6) Uani 1 1 d .
C3 C 0.7758(2) 0.9977(2) 0.13347(18) 0.0367(8) Uani 1 1 d .
H3 H 0.8235 1.0407 0.1265 0.044 Uiso 1 1 calc R
N3 N 0.69690(16) 0.51757(18) 0.15739(12) 0.0245(6) Uani 1 1 d .
C4 C 0.7786(2) 0.8934(2) 0.14330(16) 0.0260(7) Uani 1 1 d .
N4 N 0.57374(15) 0.65787(17) 0.11018(12) 0.0202(5) Uani 1 1 d .
C5 C 0.8504(2) 0.8278(2) 0.14489(16) 0.0277(7) Uani 1 1 d .
H5 H 0.9051 0.8538 0.1345 0.033 Uiso 1 1 calc R
C6 C 0.9222(2) 0.6724(2) 0.15589(17) 0.0304(7) Uani 1 1 d .
C7 C 0.9965(2) 0.6867(3) 0.19817(19) 0.0460(9) Uani 1 1 d .
C8 C 1.0655(3) 0.6204(4) 0.1923(2) 0.0703(15) Uani 1 1 d .
H8 H 1.1160 0.6275 0.2205 0.084 Uiso 1 1 calc R
C9 C 1.0629(3) 0.5454(4) 0.1471(3) 0.0749(16) Uani 1 1 d .
H9 H 1.1106 0.5005 0.1451 0.090 Uiso 1 1 calc R
C10 C 0.9918(3) 0.5351(3) 0.1049(2) 0.0533(11) Uani 1 1 d .
H10 H 0.9912 0.4835 0.0734 0.064 Uiso 1 1 calc R
C11 C 0.9203(2) 0.5986(3) 0.10735(18) 0.0359(8) Uani 1 1 d .
C12 C 1.0061(3) 0.7731(4) 0.2463(2) 0.0595(12) Uani 1 1 d .
H12 H 0.9466 0.7983 0.2540 0.071 Uiso 1 1 calc R
C13 C 1.0577(3) 0.8607(4) 0.2194(3) 0.0763(16) Uani 1 1 d .
H13A H 1.0297 0.8824 0.1782 0.114 Uiso 1 1 calc R
H13B H 1.1171 0.8386 0.2130 0.114 Uiso 1 1 calc R
H13C H 1.0592 0.9169 0.2498 0.114 Uiso 1 1 calc R
C14 C 1.0497(3) 0.7406(5) 0.3114(3) 0.0877(19) Uani 1 1 d .
H14A H 1.0247 0.6768 0.3247 0.132 Uiso 1 1 calc R
H14B H 1.0400 0.7922 0.3438 0.132 Uiso 1 1 calc R
H14C H 1.1123 0.7323 0.3074 0.132 Uiso 1 1 calc R
C15 C 0.8493(2) 0.5984(3) 0.05377(18) 0.0374(8) Uani 1 1 d .
H15 H 0.7947 0.6228 0.0720 0.045 Uiso 1 1 calc R
C16 C 0.8301(3) 0.4965(3) 0.0225(2) 0.0640(13) Uani 1 1 d .
H16A H 0.8197 0.4468 0.0559 0.096 Uiso 1 1 calc R
H16B H 0.8799 0.4754 -0.0011 0.096 Uiso 1 1 calc R
H16C H 0.7785 0.5019 -0.0072 0.096 Uiso 1 1 calc R
C17 C 0.8738(3) 0.6734(3) 0.00215(19) 0.0444(9) Uani 1 1 d .
H17A H 0.8768 0.7413 0.0205 0.067 Uiso 1 1 calc R
H17B H 0.8297 0.6718 -0.0338 0.067 Uiso 1 1 calc R
H17C H 0.9304 0.6553 -0.0132 0.067 Uiso 1 1 calc R
C18 C 0.7410(2) 0.4310(2) 0.16992(17) 0.0319(8) Uani 1 1 d .
H18 H 0.7924 0.4265 0.1974 0.038 Uiso 1 1 calc R
C19 C 0.7021(2) 0.3494(2) 0.13780(18) 0.0349(8) Uani 1 1 d .
H19 H 0.7215 0.2816 0.1394 0.042 Uiso 1 1 calc R
C20 C 0.6294(2) 0.3866(2) 0.10290(17) 0.0308(7) Uani 1 1 d .
H20 H 0.5893 0.3495 0.0757 0.037 Uiso 1 1 calc R
C21 C 0.62699(19) 0.4900(2) 0.11586(15) 0.0224(6) Uani 1 1 d .
C22 C 0.56808(19) 0.5641(2) 0.09224(15) 0.0231(6) Uani 1 1 d .
H22 H 0.5224 0.5450 0.0620 0.028 Uiso 1 1 calc R
C23 C 0.51561(19) 0.7294(2) 0.07788(15) 0.0227(6) Uani 1 1 d .
C24 C 0.5493(2) 0.7881(2) 0.02917(16) 0.0280(7) Uani 1 1 d .
C25 C 0.4950(2) 0.8608(3) -0.00058(18) 0.0392(9) Uani 1 1 d .
H25 H 0.5164 0.9023 -0.0331 0.047 Uiso 1 1 calc R
C26 C 0.4106(2) 0.8730(3) 0.01661(19) 0.0423(9) Uani 1 1 d .
H26 H 0.3746 0.9230 -0.0040 0.051 Uiso 1 1 calc R
C27 C 0.3783(2) 0.8134(3) 0.06340(18) 0.0380(8) Uani 1 1 d .
H27 H 0.3199 0.8223 0.0744 0.046 Uiso 1 1 calc R
C28 C 0.4295(2) 0.7402(2) 0.09498(16) 0.0278(7) Uani 1 1 d .
C29 C 0.6377(2) 0.7668(2) 0.00508(16) 0.0304(7) Uani 1 1 d .
H29 H 0.6748 0.7381 0.0416 0.037 Uiso 1 1 calc R
C30 C 0.6272(3) 0.6859(3) -0.04724(18) 0.0440(9) Uani 1 1 d .
H30A H 0.6010 0.6257 -0.0296 0.066 Uiso 1 1 calc R
H30B H 0.6843 0.6689 -0.0622 0.066 Uiso 1 1 calc R
H30C H 0.5898 0.7114 -0.0833 0.066 Uiso 1 1 calc R
C31 C 0.6843(2) 0.8591(3) -0.01954(18) 0.0406(9) Uani 1 1 d .
H31A H 0.6895 0.9102 0.0143 0.061 Uiso 1 1 calc R
H31B H 0.6510 0.8864 -0.0572 0.061 Uiso 1 1 calc R
H31C H 0.7423 0.8397 -0.0316 0.061 Uiso 1 1 calc R
C32 C 0.3883(2) 0.6693(2) 0.14127(18) 0.0339(8) Uani 1 1 d .
H32 H 0.4358 0.6325 0.1663 0.041 Uiso 1 1 calc R
C33 C 0.3326(2) 0.7223(3) 0.1887(2) 0.0443(9) Uani 1 1 d .
H33A H 0.3669 0.7747 0.2114 0.066 Uiso 1 1 calc R
H33B H 0.3129 0.6734 0.2198 0.066 Uiso 1 1 calc R
H33C H 0.2820 0.7528 0.1654 0.066 Uiso 1 1 calc R
C34 C 0.3328(3) 0.5920(3) 0.1026(2) 0.0523(11) Uani 1 1 d .
H34A H 0.3697 0.5535 0.0750 0.078 Uiso 1 1 calc R
H34B H 0.2876 0.6269 0.0760 0.078 Uiso 1 1 calc R
H34C H 0.3056 0.5462 0.1322 0.078 Uiso 1 1 calc R
C35 C 0.6043(3) 0.6604(4) 0.29036(17) 0.0514(12) Uani 1 1 d .
C36 C 0.6255(2) 0.7628(3) 0.28929(16) 0.0328(8) Uani 1 1 d .
C37 C 0.7162(2) 0.7706(2) 0.30191(15) 0.0244(7) Uani 1 1 d .
C38 C 0.7492(2) 0.6719(3) 0.31078(16) 0.0396(9) Uani 1 1 d .
C39 C 0.6792(4) 0.6055(3) 0.30348(17) 0.0570(13) Uani 1 1 d .
C40 C 0.5130(4) 0.6187(7) 0.2898(2) 0.143(4) Uani 1 1 d .
H40A H 0.4944 0.6163 0.3338 0.214 Uiso 1 1 calc R
H40B H 0.5119 0.5507 0.2716 0.214 Uiso 1 1 calc R
H40C H 0.4735 0.6621 0.2635 0.214 Uiso 1 1 calc R
C41 C 0.5632(3) 0.8497(5) 0.2817(2) 0.088(2) Uani 1 1 d .
H41A H 0.5289 0.8540 0.3195 0.132 Uiso 1 1 calc R
H41B H 0.5243 0.8395 0.2432 0.132 Uiso 1 1 calc R
H41C H 0.5958 0.9123 0.2773 0.132 Uiso 1 1 calc R
C42 C 0.7679(3) 0.8655(3) 0.3090(2) 0.0614(14) Uani 1 1 d .
H42A H 0.7739 0.8848 0.3544 0.092 Uiso 1 1 calc R
H42B H 0.7381 0.9192 0.2841 0.092 Uiso 1 1 calc R
H42C H 0.8256 0.8547 0.2932 0.092 Uiso 1 1 calc R
C43 C 0.8409(3) 0.6439(6) 0.3307(2) 0.100(2) Uani 1 1 d .
H43A H 0.8417 0.6010 0.3690 0.149 Uiso 1 1 calc R
H43B H 0.8748 0.7050 0.3405 0.149 Uiso 1 1 calc R
H43C H 0.8664 0.6073 0.2957 0.149 Uiso 1 1 calc R
C44 C 0.6840(7) 0.4937(3) 0.3159(3) 0.158(4) Uani 1 1 d .
H44A H 0.6759 0.4806 0.3614 0.237 Uiso 1 1 calc R
H44B H 0.7410 0.4685 0.3052 0.237 Uiso 1 1 calc R
H44C H 0.6384 0.4595 0.2893 0.237 Uiso 1 1 calc R
C1S C 0.8873(5) 0.2011(6) -0.0243(5) 0.159(4) Uani 1 1 d .
H1SA H 0.8326 0.2087 -0.0504 0.238 Uiso 1 1 calc R
H1SB H 0.9337 0.2367 -0.0449 0.238 Uiso 1 1 calc R
H1SC H 0.8809 0.2293 0.0185 0.238 Uiso 1 1 calc R
C2S C 0.9084(5) 0.0991(7) -0.0188(4) 0.132(3) Uani 1 1 d .
H2SA H 0.8889 0.0699 -0.0609 0.158 Uiso 1 1 calc R
H2SB H 0.8681 0.0722 0.0121 0.158 Uiso 1 1 calc R
C3S C 0.9886(5) 0.0510(5) -0.0020(4) 0.120(3) Uani 1 1 d .
H3SA H 1.0292 0.0800 -0.0319 0.144 Uiso 1 1 calc R
H3SB H 1.0068 0.0786 0.0408 0.144 Uiso 1 1 calc R

loop_
_atom_site_aniso_label
_atom_site_aniso_U_11
_atom_site_aniso_U_22
_atom_site_aniso_U_33
_atom_site_aniso_U_23
_atom_site_aniso_U_13
_atom_site_aniso_U_12
Y1 0.02330(15) 0.01391(14) 0.02292(15) 0.00103(12) -0.00240(10) -0.00495(12)
N1 0.0229(13) 0.0207(13) 0.0299(14) 0.0043(11) 0.0028(11) 0.0003(10)
C1 0.0296(17) 0.0211(16) 0.0393(19) 0.0014(14) 0.0096(15) 0.0076(13)
C2 0.047(2) 0.0203(17) 0.051(2) 0.0072(16) 0.0105(18) 0.0089(15)
N2 0.0213(13) 0.0192(13) 0.0322(14) -0.0020(11) -0.0026(11) 0.0033(10)
C3 0.040(2) 0.0178(16) 0.053(2) 0.0072(15) 0.0095(17) -0.0060(14)
N3 0.0245(14) 0.0175(13) 0.0308(14) 0.0004(11) -0.0032(11) 0.0014(10)
C4 0.0257(16) 0.0173(15) 0.0353(18) 0.0019(13) 0.0056(14) -0.0010(12)
N4 0.0219(13) 0.0135(12) 0.0250(13) 0.0010(10) -0.0001(10) 0.0005(9)
C5 0.0250(16) 0.0228(17) 0.0355(18) -0.0016(13) 0.0026(13) -0.0059(13)
C6 0.0233(16) 0.0270(17) 0.0407(19) 0.0020(14) 0.0011(14) 0.0063(13)
C7 0.0273(18) 0.063(3) 0.047(2) 0.003(2) -0.0054(16) 0.0110(19)
C8 0.032(2) 0.108(4) 0.069(3) 0.012(3) -0.006(2) 0.035(3)
C9 0.064(3) 0.080(4) 0.082(4) 0.015(3) 0.011(3) 0.057(3)
C10 0.060(3) 0.036(2) 0.066(3) 0.005(2) 0.022(2) 0.026(2)
C11 0.0338(19) 0.0260(17) 0.049(2) 0.0047(16) 0.0105(16) 0.0071(14)
C12 0.032(2) 0.089(4) 0.055(3) -0.015(2) -0.0136(19) 0.005(2)
C13 0.039(2) 0.089(4) 0.098(4) -0.018(3) -0.019(3) -0.017(3)
C14 0.050(3) 0.139(5) 0.070(3) -0.012(4) -0.030(3) 0.007(3)
C15 0.0366(19) 0.0324(19) 0.044(2) -0.0125(16) 0.0127(16) -0.0047(15)
C16 0.082(3) 0.051(3) 0.062(3) -0.024(2) 0.031(3) -0.027(2)
C17 0.043(2) 0.045(2) 0.046(2) -0.0066(18) 0.0064(17) 0.0024(17)
C18 0.0304(18) 0.0239(17) 0.040(2) 0.0046(14) -0.0057(15) 0.0059(14)
C19 0.0347(19) 0.0149(15) 0.055(2) 0.0037(15) 0.0005(17) 0.0048(13)
C20 0.0286(17) 0.0193(15) 0.044(2) -0.0036(14) -0.0007(15) -0.0022(13)
C21 0.0223(15) 0.0168(14) 0.0278(16) -0.0017(12) -0.0013(12) -0.0010(12)
C22 0.0223(15) 0.0204(15) 0.0260(16) -0.0017(12) -0.0027(12) -0.0011(12)
C23 0.0236(16) 0.0155(14) 0.0284(16) -0.0014(12) -0.0034(13) 0.0025(12)
C24 0.0283(17) 0.0235(16) 0.0314(17) 0.0034(13) -0.0023(14) 0.0025(13)
C25 0.042(2) 0.0321(19) 0.043(2) 0.0155(16) -0.0020(17) 0.0050(16)
C26 0.039(2) 0.0309(19) 0.055(2) 0.0126(17) -0.0066(18) 0.0141(16)
C27 0.0277(17) 0.0301(18) 0.056(2) 0.0002(18) -0.0006(16) 0.0095(15)
C28 0.0262(17) 0.0190(15) 0.0379(18) -0.0004(14) -0.0007(14) 0.0032(13)
C29 0.0351(18) 0.0282(17) 0.0281(17) 0.0105(14) 0.0029(14) 0.0033(14)
C30 0.047(2) 0.050(2) 0.036(2) -0.0016(18) 0.0093(17) 0.0023(19)
C31 0.042(2) 0.039(2) 0.041(2) 0.0134(17) 0.0095(17) 0.0035(17)
C32 0.0316(18) 0.0198(16) 0.051(2) -0.0009(15) 0.0088(16) -0.0003(13)
C33 0.036(2) 0.034(2) 0.064(3) -0.0007(18) 0.0173(19) 0.0003(16)
C34 0.047(2) 0.034(2) 0.077(3) -0.009(2) 0.012(2) -0.0142(18)
C35 0.059(3) 0.073(3) 0.0209(18) 0.0062(18) -0.0009(17) -0.049(2)
C36 0.0242(17) 0.047(2) 0.0271(17) 0.0073(16) 0.0044(13) 0.0072(15)
C37 0.0245(16) 0.0235(15) 0.0259(16) -0.0075(13) 0.0057(13) -0.0062(13)
C38 0.048(2) 0.049(2) 0.0215(17) -0.0016(16) -0.0023(15) 0.0247(18)
C39 0.126(4) 0.0239(19) 0.0207(18) 0.0017(15) 0.004(2) -0.016(2)
C40 0.119(5) 0.271(9) 0.037(3) 0.028(4) -0.007(3) -0.162(6)
C41 0.074(3) 0.143(5) 0.051(3) 0.046(3) 0.037(2) 0.081(4)
C42 0.084(3) 0.050(3) 0.055(3) -0.032(2) 0.034(2) -0.046(2)
C43 0.072(3) 0.189(7) 0.038(3) 0.020(3) 0.002(2) 0.087(4)
C44 0.416(14) 0.021(2) 0.045(3) 0.006(2) 0.067(5) -0.008(5)
C1S 0.091(5) 0.103(6) 0.275(12) 0.046(7) -0.050(6) -0.036(5)
C2S 0.101(6) 0.155(8) 0.138(7) 0.068(6) -0.005(5) -0.036(5)
C3S 0.099(5) 0.118(6) 0.139(6) 0.049(6) -0.016(5) -0.059(5)

loop_
_atom_type_symbol
_atom_type_description
_atom_type_scat_dispersion_real
_atom_type_scat_dispersion_imag
_atom_type_scat_source
C C 0.0033 0.0016 'International Tables Vol C Tables 4.2.6.8 and 6.1.1.4'
H H 0.0000 0.0000 'International Tables Vol C Tables 4.2.6.8 and 6.1.1.4'
N N 0.0061 0.0033 'International Tables Vol C Tables 4.2.6.8 and 6.1.1.4'
Y Y -2.7962 3.5667 'International Tables Vol C Tables 4.2.6.8 and 6.1.1.4'

loop_
_exptl_crystal_face_index_h
_exptl_crystal_face_index_k
_exptl_crystal_face_index_l
_exptl_crystal_face_perp_dist
-1.00 -1.00 0.00 0.0380
1.00 1.00 0.00 0.0380
1.00 -1.00 0.00 0.0750
-1.00 1.00 0.00 0.0750
-1.00 2.00 6.00 0.2050
1.00 -2.00 -6.00 0.2050

loop_
_geom_angle_atom_site_label_1
_geom_angle_atom_site_label_2
_geom_angle_atom_site_label_3
_geom_angle
_geom_angle_site_symmetry_1
N3 Y1 N1 144.74(9) .
N3 Y1 N4 70.89(8) .
N1 Y1 N4 87.28(8) .
N3 Y1 N2 98.07(8) .
N1 Y1 N2 71.16(8) .
N4 Y1 N2 124.09(8) .
N3 Y1 C37 130.92(9) .
N1 Y1 C37 83.99(9) .
N4 Y1 C37 135.81(9) .
N2 Y1 C37 93.56(9) .
N3 Y1 C36 126.61(10) .
N1 Y1 C36 84.90(10) .
N4 Y1 C36 104.76(9) .
N2 Y1 C36 122.93(10) .
C37 Y1 C36 31.39(10) .
N3 Y1 C38 100.55(10) .
N1 Y1 C38 112.83(11) .
N4 Y1 C38 144.21(11) .
N2 Y1 C38 91.12(11) .
C37 Y1 C38 31.44(10) .
C36 Y1 C38 51.54(10) .
N3 Y1 C35 95.75(12) .
N1 Y1 C35 113.83(13) .
N4 Y1 C35 94.74(10) .
N2 Y1 C35 141.15(10) .
C37 Y1 C35 51.17(10) .
C36 Y1 C35 30.89(13) .
C38 Y1 C35 50.59(12) .
N3 Y1 C39 81.68(10) .
N1 Y1 C39 133.37(11) .
N4 Y1 C39 114.62(13) .
N2 Y1 C39 117.60(14) .
C37 Y1 C39 51.14(10) .
C36 Y1 C39 50.80(12) .
C38 Y1 C39 30.62(13) .
C35 Y1 C39 30.13(14) .
C1 N1 C4 105.4(3) .
C1 N1 Y1 140.2(2) .
C4 N1 Y1 112.90(19) .
N1 C1 C2 111.8(3) .
N1 C1 H1 124.1 .
C2 C1 H1 124.1 .
C3 C2 C1 106.5(3) .
C3 C2 H2 126.8 .
C1 C2 H2 126.8 .
C5 N2 C6 117.5(3) .
C5 N2 Y1 111.1(2) .
C6 N2 Y1 131.3(2) .
C2 C3 C4 106.2(3) .
C2 C3 H3 126.9 .
C4 C3 H3 126.9 .
C18 N3 C21 104.8(2) .
C18 N3 Y1 140.7(2) .
C21 N3 Y1 114.23(18) .
N1 C4 C3 110.1(3) .
N1 C4 C5 120.7(3) .
C3 C4 C5 129.3(3) .
C22 N4 C23 117.9(2) .
C22 N4 Y1 112.58(19) .
C23 N4 Y1 129.16(18) .
N2 C5 C4 123.0(3) .
N2 C5 H5 118.5 .
C4 C5 H5 118.5 .
C11 C6 C7 121.4(3) .
C11 C6 N2 116.9(3) .
C7 C6 N2 121.7(3) .
C8 C7 C6 116.9(4) .
C8 C7 C12 119.4(4) .
C6 C7 C12 123.6(3) .
C9 C8 C7 122.1(4) .
C9 C8 H8 118.9 .
C7 C8 H8 118.9 .
C10 C9 C8 120.1(4) .
C10 C9 H9 120.0 .
C8 C9 H9 120.0 .
C9 C10 C11 121.3(4) .
C9 C10 H10 119.3 .
C11 C10 H10 119.3 .
C10 C11 C6 117.9(4) .
C10 C11 C15 120.6(4) .
C6 C11 C15 120.8(3) .
C7 C12 C13 111.2(4) .
C7 C12 C14 112.9(4) .
C13 C12 C14 109.1(4) .
C7 C12 H12 107.9 .
C13 C12 H12 107.9 .
C14 C12 H12 107.9 .
C12 C13 H13A 109.5 .
C12 C13 H13B 109.5 .
H13A C13 H13B 109.5 .
C12 C13 H13C 109.5 .
H13A C13 H13C 109.5 .
H13B C13 H13C 109.5 .
C12 C14 H14A 109.5 .
C12 C14 H14B 109.5 .
H14A C14 H14B 109.5 .
C12 C14 H14C 109.5 .
H14A C14 H14C 109.5 .
H14B C14 H14C 109.5 .
C11 C15 C16 115.4(3) .
C11 C15 C17 108.5(3) .
C16 C15 C17 109.2(3) .
C11 C15 H15 107.8 .
C16 C15 H15 107.8 .
C17 C15 H15 107.8 .
C15 C16 H16A 109.5 .
C15 C16 H16B 109.5 .
H16A C16 H16B 109.5 .
C15 C16 H16C 109.5 .
H16A C16 H16C 109.5 .
H16B C16 H16C 109.5 .
C15 C17 H17A 109.5 .
C15 C17 H17B 109.5 .
H17A C17 H17B 109.5 .
C15 C17 H17C 109.5 .
H17A C17 H17C 109.5 .
H17B C17 H17C 109.5 .
N3 C18 C19 112.0(3) .
N3 C18 H18 124.0 .
C19 C18 H18 124.0 .
C20 C19 C18 106.5(3) .
C20 C19 H19 126.8 .
C18 C19 H19 126.8 .
C19 C20 C21 106.2(3) .
C19 C20 H20 126.9 .
C21 C20 H20 126.9 .
N3 C21 C20 110.5(3) .
N3 C21 C22 119.4(3) .
C20 C21 C22 130.0(3) .
N4 C22 C21 122.7(3) .
N4 C22 H22 118.7 .
C21 C22 H22 118.7 .
C28 C23 C24 121.7(3) .
C28 C23 N4 121.2(3) .
C24 C23 N4 117.1(3) .
C25 C24 C23 117.8(3) .
C25 C24 C29 120.7(3) .
C23 C24 C29 121.3(3) .
C26 C25 C24 120.9(3) .
C26 C25 H25 119.5 .
C24 C25 H25 119.5 .
C27 C26 C25 120.4(3) .
C27 C26 H26 119.8 .
C25 C26 H26 119.8 .
C26 C27 C28 121.2(3) .
C26 C27 H27 119.4 .
C28 C27 H27 119.4 .
C27 C28 C23 118.0(3) .
C27 C28 C32 119.1(3) .
C23 C28 C32 122.6(3) .
C24 C29 C31 114.6(3) .
C24 C29 C30 108.2(3) .
C31 C29 C30 110.8(3) .
C24 C29 H29 107.7 .
C31 C29 H29 107.7 .
C30 C29 H29 107.7 .
C29 C30 H30A 109.5 .
C29 C30 H30B 109.5 .
H30A C30 H30B 109.5 .
C29 C30 H30C 109.5 .
H30A C30 H30C 109.5 .
H30B C30 H30C 109.5 .
C29 C31 H31A 109.5 .
C29 C31 H31B 109.5 .
H31A C31 H31B 109.5 .
C29 C31 H31C 109.5 .
H31A C31 H31C 109.5 .
H31B C31 H31C 109.5 .
C28 C32 C33 113.7(3) .
C28 C32 C34 109.0(3) .
C33 C32 C34 109.4(3) .
C28 C32 H32 108.2 .
C33 C32 H32 108.2 .
C34 C32 H32 108.2 .
C32 C33 H33A 109.5 .
C32 C33 H33B 109.5 .
H33A C33 H33B 109.5 .
C32 C33 H33C 109.5 .
H33A C33 H33C 109.5 .
H33B C33 H33C 109.5 .
C32 C34 H34A 109.5 .
C32 C34 H34B 109.5 .
H34A C34 H34B 109.5 .
C32 C34 H34C 109.5 .
H34A C34 H34C 109.5 .
H34B C34 H34C 109.5 .
C39 C35 C36 108.9(3) .
C39 C35 C40 125.1(5) .
C36 C35 C40 125.0(5) .
C39 C35 Y1 75.4(2) .
C36 C35 Y1 73.4(2) .
C40 C35 Y1 126.2(3) .
C35 C36 C37 107.3(3) .
C35 C36 C41 126.9(4) .
C37 C36 C41 125.6(4) .
C35 C36 Y1 75.8(2) .
C37 C36 Y1 73.57(18) .
C41 C36 Y1 120.2(2) .
C36 C37 C38 107.5(3) .
C36 C37 C42 126.6(3) .
C38 C37 C42 125.7(3) .
C36 C37 Y1 75.04(19) .
C38 C37 Y1 75.42(18) .
C42 C37 Y1 118.5(2) .
C39 C38 C37 107.6(3) .
C39 C38 C43 125.8(5) .
C37 C38 C43 126.4(4) .
C39 C38 Y1 75.9(2) .
C37 C38 Y1 73.13(18) .
C43 C38 Y1 121.3(3) .
C35 C39 C38 108.6(3) .
C35 C39 C44 125.9(6) .
C38 C39 C44 125.0(6) .
C35 C39 Y1 74.5(2) .
C38 C39 Y1 73.5(2) .
C44 C39 Y1 123.7(3) .
C35 C40 H40A 109.5 .
C35 C40 H40B 109.5 .
H40A C40 H40B 109.5 .
C35 C40 H40C 109.5 .
H40A C40 H40C 109.5 .
H40B C40 H40C 109.5 .
C36 C41 H41A 109.5 .
C36 C41 H41B 109.5 .
H41A C41 H41B 109.5 .
C36 C41 H41C 109.5 .
H41A C41 H41C 109.5 .
H41B C41 H41C 109.5 .
C37 C42 H42A 109.5 .
C37 C42 H42B 109.5 .
H42A C42 H42B 109.5 .
C37 C42 H42C 109.5 .
H42A C42 H42C 109.5 .
H42B C42 H42C 109.5 .
C38 C43 H43A 109.5 .
C38 C43 H43B 109.5 .
H43A C43 H43B 109.5 .
C38 C43 H43C 109.5 .
H43A C43 H43C 109.5 .
H43B C43 H43C 109.5 .
C39 C44 H44A 109.5 .
C39 C44 H44B 109.5 .
H44A C44 H44B 109.5 .
C39 C44 H44C 109.5 .
H44A C44 H44C 109.5 .
H44B C44 H44C 109.5 .
C2S C1S H1SA 109.5 .
C2S C1S H1SB 109.5 .
H1SA C1S H1SB 109.5 .
C2S C1S H1SC 109.5 .
H1SA C1S H1SC 109.5 .
H1SB C1S H1SC 109.5 .
C1S C2S C3S 130.8(7) .
C1S C2S H2SA 104.6 .
C3S C2S H2SA 104.6 .
C1S C2S H2SB 104.6 .
C3S C2S H2SB 104.6 .
H2SA C2S H2SB 105.7 .
C3S C3S C2S 131.6(8) 3_755
C3S C3S H3SA 104.4 3_755
C2S C3S H3SA 104.4 .
C3S C3S H3SB 104.4 3_755
C2S C3S H3SB 104.4 .
H3SA C3S H3SB 105.6 .

loop_
_geom_bond_atom_site_label_1
_geom_bond_atom_site_label_2
_geom_bond_distance
_geom_bond_site_symmetry_2
Y1 N3 2.364(2) .
Y1 N1 2.377(2) .
Y1 N4 2.457(2) .
Y1 N2 2.487(3) .
Y1 C37 2.598(3) .
Y1 C36 2.617(3) .
Y1 C38 2.627(3) .
Y1 C35 2.647(4) .
Y1 C39 2.658(4) .
N1 C1 1.348(4) .
N1 C4 1.384(4) .
C1 C2 1.388(5) .
C1 H1 0.9500 .
C2 C3 1.388(5) .
C2 H2 0.9500 .
N2 C5 1.306(4) .
N2 C6 1.441(4) .
C3 C4 1.403(4) .
C3 H3 0.9500 .
N3 C18 1.355(4) .
N3 C21 1.389(4) .
C4 C5 1.409(4) .
N4 C22 1.303(4) .
N4 C23 1.444(4) .
C5 H5 0.9500 .
C6 C11 1.409(5) .
C6 C7 1.413(5) .
C7 C8 1.395(6) .
C7 C12 1.526(6) .
C8 C9 1.372(7) .
C8 H8 0.9500 .
C9 C10 1.368(7) .
C9 H9 0.9500 .
C10 C11 1.393(5) .
C10 H10 0.9500 .
C11 C15 1.514(5) .
C12 C13 1.538(7) .
C12 C14 1.539(6) .
C12 H12 1.0000 .
C13 H13A 0.9800 .
C13 H13B 0.9800 .
C13 H13C 0.9800 .
C14 H14A 0.9800 .
C14 H14B 0.9800 .
C14 H14C 0.9800 .
C15 C16 1.524(5) .
C15 C17 1.533(5) .
C15 H15 1.0000 .
C16 H16A 0.9800 .
C16 H16B 0.9800 .
C16 H16C 0.9800 .
C17 H17A 0.9800 .
C17 H17B 0.9800 .
C17 H17C 0.9800 .
C18 C19 1.390(5) .
C18 H18 0.9500 .
C19 C20 1.389(5) .
C19 H19 0.9500 .
C20 C21 1.402(4) .
C20 H20 0.9500 .
C21 C22 1.409(4) .
C22 H22 0.9500 .
C23 C28 1.405(4) .
C23 C24 1.407(4) .
C24 C25 1.397(4) .
C24 C29 1.510(5) .
C25 C26 1.383(5) .
C25 H25 0.9500 .
C26 C27 1.376(5) .
C26 H26 0.9500 .
C27 C28 1.393(4) .
C27 H27 0.9500 .
C28 C32 1.519(5) .
C29 C31 1.527(5) .
C29 C30 1.534(5) .
C29 H29 1.0000 .
C30 H30A 0.9800 .
C30 H30B 0.9800 .
C30 H30C 0.9800 .
C31 H31A 0.9800 .
C31 H31B 0.9800 .
C31 H31C 0.9800 .
C32 C33 1.524(5) .
C32 C34 1.533(5) .
C32 H32 1.0000 .
C33 H33A 0.9800 .
C33 H33B 0.9800 .
C33 H33C 0.9800 .
C34 H34A 0.9800 .
C34 H34B 0.9800 .
C34 H34C 0.9800 .
C35 C39 1.379(7) .
C35 C36 1.402(6) .
C35 C40 1.514(6) .
C36 C37 1.411(4) .
C36 C41 1.505(5) .
C37 C38 1.416(5) .
C37 C42 1.496(4) .
C38 C39 1.396(6) .
C38 C43 1.497(5) .
C39 C44 1.511(6) .
C40 H40A 0.9800 .
C40 H40B 0.9800 .
C40 H40C 0.9800 .
C41 H41A 0.9800 .
C41 H41B 0.9800 .
C41 H41C 0.9800 .
C42 H42A 0.9800 .
C42 H42B 0.9800 .
C42 H42C 0.9800 .
C43 H43A 0.9800 .
C43 H43B 0.9800 .
C43 H43C 0.9800 .
C44 H44A 0.9800 .
C44 H44B 0.9800 .
C44 H44C 0.9800 .
C1S C2S 1.398(10) .
C1S H1SA 0.9800 .
C1S H1SB 0.9800 .
C1S H1SC 0.9800 .
C2S C3S 1.416(10) .
C2S H2SA 0.9900 .
C2S H2SB 0.9900 .
C3S C3S 1.403(14) 3_755
C3S H3SA 0.9900 .
C3S H3SB 0.9900 .

loop_
_geom_torsion_atom_site_label_1
_geom_torsion_atom_site_label_2
_geom_torsion_atom_site_label_3
_geom_torsion_atom_site_label_4
_geom_torsion
_geom_torsion_site_symmetry_4
N3 Y1 N1 C1 110.8(3) .
N4 Y1 N1 C1 60.3(3) .
N2 Y1 N1 C1 -172.2(4) .
C37 Y1 N1 C1 -76.4(3) .
C36 Y1 N1 C1 -44.8(3) .
C38 Y1 N1 C1 -89.2(3) .
C35 Y1 N1 C1 -33.7(4) .
C39 Y1 N1 C1 -61.7(4) .
N3 Y1 N1 C4 -85.7(2) .
N4 Y1 N1 C4 -136.3(2) .
N2 Y1 N1 C4 -8.8(2) .
C37 Y1 N1 C4 87.1(2) .
C36 Y1 N1 C4 118.6(2) .
C38 Y1 N1 C4 74.2(2) .
C35 Y1 N1 C4 129.7(2) .
C39 Y1 N1 C4 101.8(3) .
C4 N1 C1 C2 -0.7(4) .
Y1 N1 C1 C2 163.5(3) .
N1 C1 C2 C3 0.7(4) .
N3 Y1 N2 C5 151.2(2) .
N1 Y1 N2 C5 5.8(2) .
N4 Y1 N2 C5 78.9(2) .
C37 Y1 N2 C5 -76.6(2) .
C36 Y1 N2 C5 -64.7(2) .
C38 Y1 N2 C5 -107.9(2) .
C35 Y1 N2 C5 -99.0(3) .
C39 Y1 N2 C5 -124.0(2) .
N3 Y1 N2 C6 -26.8(3) .
N1 Y1 N2 C6 -172.2(3) .
N4 Y1 N2 C6 -99.2(3) .
C37 Y1 N2 C6 105.4(3) .
C36 Y1 N2 C6 117.2(3) .
C38 Y1 N2 C6 74.0(3) .
C35 Y1 N2 C6 82.9(3) .
C39 Y1 N2 C6 57.9(3) .
C1 C2 C3 C4 -0.4(4) .
N1 Y1 N3 C18 127.9(3) .
N4 Y1 N3 C18 -177.3(4) .
N2 Y1 N3 C18 59.3(4) .
C37 Y1 N3 C18 -42.6(4) .
C36 Y1 N3 C18 -82.8(4) .
C38 Y1 N3 C18 -33.4(4) .
C35 Y1 N3 C18 -84.3(4) .
C39 Y1 N3 C18 -57.6(4) .
N1 Y1 N3 C21 -58.7(3) .
N4 Y1 N3 C21 -4.0(2) .
N2 Y1 N3 C21 -127.3(2) .
C37 Y1 N3 C21 130.8(2) .
C36 Y1 N3 C21 90.5(2) .
C38 Y1 N3 C21 140.0(2) .
C35 Y1 N3 C21 89.1(2) .
C39 Y1 N3 C21 115.8(2) .
C1 N1 C4 C3 0.4(4) .
Y1 N1 C4 C3 -168.7(2) .
C1 N1 C4 C5 -179.2(3) .
Y1 N1 C4 C5 11.7(4) .
C2 C3 C4 N1 0.0(4) .
C2 C3 C4 C5 179.6(3) .
N3 Y1 N4 C22 2.3(2) .
N1 Y1 N4 C22 154.2(2) .
N2 Y1 N4 C22 89.2(2) .
C37 Y1 N4 C22 -127.3(2) .
C36 Y1 N4 C22 -121.8(2) .
C38 Y1 N4 C22 -79.1(3) .
C35 Y1 N4 C22 -92.1(2) .
C39 Y1 N4 C22 -68.6(2) .
N3 Y1 N4 C23 -170.8(3) .
N1 Y1 N4 C23 -18.9(2) .
N2 Y1 N4 C23 -83.9(3) .
C37 Y1 N4 C23 59.6(3) .
C36 Y1 N4 C23 65.1(3) .
C38 Y1 N4 C23 107.8(3) .
C35 Y1 N4 C23 94.8(3) .
C39 Y1 N4 C23 118.3(3) .
C6 N2 C5 C4 176.1(3) .
Y1 N2 C5 C4 -2.2(4) .
N1 C4 C5 N2 -6.5(5) .
C3 C4 C5 N2 173.9(3) .
C5 N2 C6 C11 -111.5(3) .
Y1 N2 C6 C11 66.5(4) .
C5 N2 C6 C7 68.1(4) .
Y1 N2 C6 C7 -113.9(3) .
C11 C6 C7 C8 -4.0(6) .
N2 C6 C7 C8 176.5(4) .
C11 C6 C7 C12 172.6(4) .
N2 C6 C7 C12 -6.9(6) .
C6 C7 C8 C9 1.0(7) .
C12 C7 C8 C9 -175.8(5) .
C7 C8 C9 C10 1.5(8) .
C8 C9 C10 C11 -1.1(8) .
C9 C10 C11 C6 -1.8(6) .
C9 C10 C11 C15 169.3(4) .
C7 C6 C11 C10 4.4(5) .
N2 C6 C11 C10 -176.0(3) .
C7 C6 C11 C15 -166.7(3) .
N2 C6 C11 C15 12.8(5) .
C8 C7 C12 C13 79.6(5) .
C6 C7 C12 C13 -96.9(5) .
C8 C7 C12 C14 -43.3(6) .
C6 C7 C12 C14 140.2(4) .
C10 C11 C15 C16 34.5(5) .
C6 C11 C15 C16 -154.6(3) .
C10 C11 C15 C17 -88.4(4) .
C6 C11 C15 C17 82.5(4) .
C21 N3 C18 C19 0.3(4) .
Y1 N3 C18 C19 174.0(3) .
N3 C18 C19 C20 0.1(4) .
C18 C19 C20 C21 -0.4(4) .
C18 N3 C21 C20 -0.5(4) .
Y1 N3 C21 C20 -176.2(2) .
C18 N3 C21 C22 -178.9(3) .
Y1 N3 C21 C22 5.5(4) .
C19 C20 C21 N3 0.5(4) .
C19 C20 C21 C22 178.7(3) .
C23 N4 C22 C21 173.5(3) .
Y1 N4 C22 C21 -0.4(4) .
N3 C21 C22 N4 -3.5(5) .
C20 C21 C22 N4 178.5(3) .
C22 N4 C23 C28 81.0(4) .
Y1 N4 C23 C28 -106.2(3) .
C22 N4 C23 C24 -99.6(3) .
Y1 N4 C23 C24 73.2(3) .
C28 C23 C24 C25 2.2(5) .
N4 C23 C24 C25 -177.3(3) .
C28 C23 C24 C29 -171.8(3) .
N4 C23 C24 C29 8.8(4) .
C23 C24 C25 C26 -1.1(5) .
C29 C24 C25 C26 172.9(3) .
C24 C25 C26 C27 -0.2(6) .
C25 C26 C27 C28 0.6(6) .
C26 C27 C28 C23 0.4(5) .
C26 C27 C28 C32 -173.8(3) .
C24 C23 C28 C27 -1.8(5) .
N4 C23 C28 C27 177.6(3) .
C24 C23 C28 C32 172.1(3) .
N4 C23 C28 C32 -8.5(5) .
C25 C24 C29 C31 35.7(5) .
C23 C24 C29 C31 -150.5(3) .
C25 C24 C29 C30 -88.4(4) .
C23 C24 C29 C30 85.4(4) .
C27 C28 C32 C33 -47.7(4) .
C23 C28 C32 C33 138.5(3) .
C27 C28 C32 C34 74.6(4) .
C23 C28 C32 C34 -99.3(4) .
N3 Y1 C35 C39 62.4(2) .
N1 Y1 C35 C39 -137.3(2) .
N4 Y1 C35 C39 133.6(2) .
N2 Y1 C35 C39 -48.1(3) .
C37 Y1 C35 C39 -77.4(2) .
C36 Y1 C35 C39 -115.3(3) .
C38 Y1 C35 C39 -36.6(2) .
N3 Y1 C35 C36 177.7(2) .
N1 Y1 C35 C36 -21.9(2) .
N4 Y1 C35 C36 -111.1(2) .
N2 Y1 C35 C36 67.2(3) .
C37 Y1 C35 C36 37.90(19) .
C38 Y1 C35 C36 78.8(2) .
C39 Y1 C35 C36 115.3(3) .
N3 Y1 C35 C40 -60.7(6) .
N1 Y1 C35 C40 99.6(6) .
N4 Y1 C35 C40 10.5(6) .
N2 Y1 C35 C40 -171.2(5) .
C37 Y1 C35 C40 159.5(6) .
C36 Y1 C35 C40 121.6(7) .
C38 Y1 C35 C40 -159.6(6) .
C39 Y1 C35 C40 -123.1(7) .
C39 C35 C36 C37 0.2(4) .
C40 C35 C36 C37 169.7(4) .
Y1 C35 C36 C37 -67.4(2) .
C39 C35 C36 C41 -175.1(4) .
C40 C35 C36 C41 -5.7(6) .
Y1 C35 C36 C41 117.3(4) .
C39 C35 C36 Y1 67.6(3) .
C40 C35 C36 Y1 -123.0(4) .
N3 Y1 C36 C35 -2.8(3) .
N1 Y1 C36 C35 159.9(2) .
N4 Y1 C36 C35 74.1(2) .
N2 Y1 C36 C35 -136.4(2) .
C37 Y1 C36 C35 -113.3(3) .
C38 Y1 C36 C35 -75.4(2) .
C39 Y1 C36 C35 -35.8(2) .
N3 Y1 C36 C37 110.4(2) .
N1 Y1 C36 C37 -86.8(2) .
N4 Y1 C36 C37 -172.64(18) .
N2 Y1 C36 C37 -23.2(2) .
C38 Y1 C36 C37 37.8(2) .
C35 Y1 C36 C37 113.3(3) .
C39 Y1 C36 C37 77.4(2) .
N3 Y1 C36 C41 -127.5(4) .
N1 Y1 C36 C41 35.3(4) .
N4 Y1 C36 C41 -50.5(4) .
N2 Y1 C36 C41 98.9(4) .
C37 Y1 C36 C41 122.1(5) .
C38 Y1 C36 C41 159.9(4) .
C35 Y1 C36 C41 -124.7(5) .
C39 Y1 C36 C41 -160.5(4) .
C35 C36 C37 C38 -0.2(4) .
C41 C36 C37 C38 175.2(3) .
Y1 C36 C37 C38 -69.1(2) .
C35 C36 C37 C42 -176.5(3) .
C41 C36 C37 C42 -1.1(6) .
Y1 C36 C37 C42 114.6(3) .
C35 C36 C37 Y1 68.9(2) .
C41 C36 C37 Y1 -115.7(3) .
N3 Y1 C37 C36 -95.4(2) .
N1 Y1 C37 C36 90.1(2) .
N4 Y1 C37 C36 10.2(3) .
N2 Y1 C37 C36 160.67(19) .
C38 Y1 C37 C36 -113.0(3) .
C35 Y1 C37 C36 -37.3(2) .
C39 Y1 C37 C36 -76.2(2) .
N3 Y1 C37 C38 17.6(3) .
N1 Y1 C37 C38 -156.9(2) .
N4 Y1 C37 C38 123.3(2) .
N2 Y1 C37 C38 -86.3(2) .
C36 Y1 C37 C38 113.0(3) .
C35 Y1 C37 C38 75.8(2) .
C39 Y1 C37 C38 36.8(2) .
N3 Y1 C37 C42 140.7(3) .
N1 Y1 C37 C42 -33.8(3) .
N4 Y1 C37 C42 -113.7(3) .
N2 Y1 C37 C42 36.8(3) .
C36 Y1 C37 C42 -123.9(4) .
C38 Y1 C37 C42 123.1(4) .
C35 Y1 C37 C42 -161.2(4) .
C39 Y1 C37 C42 159.9(4) .
C36 C37 C38 C39 0.1(4) .
C42 C37 C38 C39 176.5(3) .
Y1 C37 C38 C39 -68.7(2) .
C36 C37 C38 C43 -174.4(4) .
C42 C37 C38 C43 1.9(6) .
Y1 C37 C38 C43 116.8(4) .
C36 C37 C38 Y1 68.8(2) .
C42 C37 C38 Y1 -114.8(3) .
N3 Y1 C38 C39 -52.9(3) .
N1 Y1 C38 C39 138.7(2) .
N4 Y1 C38 C39 19.0(3) .
N2 Y1 C38 C39 -151.3(3) .
C37 Y1 C38 C39 113.7(3) .
C36 Y1 C38 C39 76.0(3) .
C35 Y1 C38 C39 35.9(2) .
N3 Y1 C38 C37 -166.56(19) .
N1 Y1 C38 C37 25.0(2) .
N4 Y1 C38 C37 -94.7(2) .
N2 Y1 C38 C37 95.0(2) .
C36 Y1 C38 C37 -37.75(19) .
C35 Y1 C38 C37 -77.8(2) .
C39 Y1 C38 C37 -113.7(3) .
N3 Y1 C38 C43 70.7(4) .
N1 Y1 C38 C43 -97.7(4) .
N4 Y1 C38 C43 142.6(4) .
N2 Y1 C38 C43 -27.7(4) .
C37 Y1 C38 C43 -122.7(5) .
C36 Y1 C38 C43 -160.5(5) .
C35 Y1 C38 C43 159.5(5) .
C39 Y1 C38 C43 123.6(5) .
C36 C35 C39 C38 -0.2(4) .
C40 C35 C39 C38 -169.6(4) .
Y1 C35 C39 C38 66.1(3) .
C36 C35 C39 C44 173.0(4) .
C40 C35 C39 C44 3.6(7) .
Y1 C35 C39 C44 -120.7(4) .
C36 C35 C39 Y1 -66.3(3) .
C40 C35 C39 Y1 124.3(4) .
C37 C38 C39 C35 0.1(4) .
C43 C38 C39 C35 174.6(4) .
Y1 C38 C39 C35 -66.8(3) .
C37 C38 C39 C44 -173.2(4) .
C43 C38 C39 C44 1.3(6) .
Y1 C38 C39 C44 120.0(4) .
C37 C38 C39 Y1 66.8(2) .
C43 C38 C39 Y1 -118.6(4) .
N3 Y1 C39 C35 -117.0(2) .
N1 Y1 C39 C35 58.6(3) .
N4 Y1 C39 C35 -52.5(2) .
N2 Y1 C39 C35 148.2(2) .
C37 Y1 C39 C35 77.5(2) .
C36 Y1 C39 C35 36.8(2) .
C38 Y1 C39 C35 115.4(3) .
N3 Y1 C39 C38 127.6(3) .
N1 Y1 C39 C38 -56.7(3) .
N4 Y1 C39 C38 -167.9(2) .
N2 Y1 C39 C38 32.8(3) .
C37 Y1 C39 C38 -37.8(2) .
C36 Y1 C39 C38 -78.6(2) .
C35 Y1 C39 C38 -115.4(3) .
N3 Y1 C39 C44 6.2(6) .
N1 Y1 C39 C44 -178.2(5) .
N4 Y1 C39 C44 70.6(6) .
N2 Y1 C39 C44 -88.6(6) .
C37 Y1 C39 C44 -159.3(7) .
C36 Y1 C39 C44 160.0(7) .
C38 Y1 C39 C44 -121.5(7) .
C35 Y1 C39 C44 123.2(7) .
C1S C2S C3S C3S -178.0(12) 3_755
